data_7229867
loop_
_publ_author_name
'Chisca, Diana'
'Croitor, Lilia'
'Petuhov, Oleg'
'Kulikova, Olga V.'
'Volodina, Galina F.'
'Coropceanu, Eduard B.'
'Masunov, Art\"em E.'
'Fonari, Marina S.'

_publ_section_title
;
 Tuning structures and emissive properties in a series of Zn(ii) and
 Cd(ii) coordination polymers containing dicarboxylic acids and
 nicotinamide pillars
;
_journal_issue 4
_journal_name_full CrystEngComm
_journal_page_first 432
_journal_paper_doi 10.1039/C7CE01988B
_journal_volume 20
_journal_year 2018
_chemical_formula_moiety 'C21 H27 Cd N5 O7'
_chemical_formula_sum 'C21 H27 Cd N5 O7'
_chemical_formula_weight 573.87
_space_group_crystal_system triclinic
_space_group_IT_number 2
_space_group_name_Hall '-P 1'
_space_group_name_H-M_alt 'P -1'
_symmetry_space_group_name_Hall '-P 1'
_symmetry_space_group_name_H-M 'P -1'
_atom_sites_solution_hydrogens mixed
_audit_creation_method SHELXL-2014/7
_audit_update_record
;
2017-10-06 deposited with the CCDC.
2017-12-13 downloaded from the CCDC.
;
_cell_angle_alpha 74.014(5)
_cell_angle_beta 81.153(4)
_cell_angle_gamma 79.432(4)
_cell_formula_units_Z 2
_cell_length_a 9.1569(3)
_cell_length_b 9.3193(5)
_cell_length_c 14.7832(7)
_cell_measurement_reflns_used 2568
_cell_measurement_temperature 293(2)
_cell_measurement_theta_max 26.6430
_cell_measurement_theta_min 3.4580
_cell_volume 1185.04(10)
_computing_cell_refinement
;
CrysAlisPro, Agilent Technologies,
Version 1.171.37.35 (release 13-08-2014 CrysAlis171 .NET)
(compiled Aug 13 2014,18:06:01)
;
_computing_data_collection
;
CrysAlisPro, Agilent Technologies,
Version 1.171.37.35 (release 13-08-2014 CrysAlis171 .NET)
(compiled Aug 13 2014,18:06:01)
;
_computing_data_reduction
;
CrysAlisPro, Agilent Technologies,
Version 1.171.37.35 (release 13-08-2014 CrysAlis171 .NET)
(compiled Aug 13 2014,18:06:01)
;
_computing_structure_refinement 'SHELXL-2014/7 (Sheldrick, 2014)'
_computing_structure_solution 'SHELXS97 (Sheldrick, 2008)'
_diffrn_ambient_temperature 293(2)
_diffrn_detector 'CCD plate'
_diffrn_detector_type Eos
_diffrn_measured_fraction_theta_full 0.990
_diffrn_measured_fraction_theta_max 0.988
_diffrn_measurement_device 'four-circle diffractometer'
_diffrn_measurement_device_type 'Xcalibur, Eos'
_diffrn_measurement_method '\w scans'
_diffrn_radiation_monochromator graphite
_diffrn_radiation_type MoK\a
_diffrn_radiation_wavelength 0.71073
_diffrn_reflns_av_R_equivalents 0.0360
_diffrn_reflns_av_unetI/netI 0.0861
_diffrn_reflns_Laue_measured_fraction_full 0.990
_diffrn_reflns_Laue_measured_fraction_max 0.988
_diffrn_reflns_limit_h_max 10
_diffrn_reflns_limit_h_min -11
_diffrn_reflns_limit_k_max 11
_diffrn_reflns_limit_k_min -11
_diffrn_reflns_limit_l_max 11
_diffrn_reflns_limit_l_min -18
_diffrn_reflns_number 7276
_diffrn_reflns_point_group_measured_fraction_full 0.990
_diffrn_reflns_point_group_measured_fraction_max 0.988
_diffrn_reflns_theta_full 25.242
_diffrn_reflns_theta_max 25.997
_diffrn_reflns_theta_min 2.931
_exptl_absorpt_coefficient_mu 0.973
_exptl_absorpt_correction_T_max 1.00000
_exptl_absorpt_correction_T_min 0.97268
_exptl_absorpt_correction_type multi-scan
_exptl_absorpt_process_details
;
CrysAlisPro, Agilent Technologies,
Version 1.171.37.35 (release 13-08-2014 CrysAlis171 .NET)
(compiled Aug 13 2014,18:06:01)
Empirical absorption correction using spherical harmonics,
 implemented in SCALE3 ABSPACK scaling algorithm.
;
_exptl_crystal_colour colorless
_exptl_crystal_density_diffrn 1.608
_exptl_crystal_description block
_exptl_crystal_F_000 584
_exptl_crystal_size_max 0.1
_exptl_crystal_size_mid 0.1
_exptl_crystal_size_min 0.05
_refine_diff_density_max 0.642
_refine_diff_density_min -0.518
_refine_diff_density_rms 0.106
_refine_ls_extinction_method none
_refine_ls_goodness_of_fit_ref 0.999
_refine_ls_hydrogen_treatment mixed
_refine_ls_matrix_type full
_refine_ls_number_parameters 321
_refine_ls_number_reflns 4615
_refine_ls_number_restraints 6
_refine_ls_restrained_S_all 0.998
_refine_ls_R_factor_all 0.0677
_refine_ls_R_factor_gt 0.0466
_refine_ls_shift/su_max 0.000
_refine_ls_shift/su_mean 0.000
_refine_ls_structure_factor_coef Fsqd
_refine_ls_weighting_details 'w=1/[\s^2^(Fo^2^)+(0.0074P)^2^] where P=(Fo^2^+2Fc^2^)/3'
_refine_ls_weighting_scheme calc
_refine_ls_wR_factor_gt 0.0610
_refine_ls_wR_factor_ref 0.0685
_reflns_Friedel_coverage 0.000
_reflns_number_gt 3623
_reflns_number_total 4615
_reflns_threshold_expression 'I > 2\s(I)'
_cod_data_source_file c7ce01988b2.cif
_cod_data_source_block Compound_3(CL_3137)
_cod_depositor_comments 'Adding full bibliography for 7229861--7229872.cif.'
_cod_database_code 7229867
_shelx_shelxl_version_number 2014/7
_shelx_space_group_comment
;
The symmetry employed for this shelxl refinement is uniquely defined
by the following loop, which should always be used as a source of
symmetry information in preference to the above space-group names.
They are only intended as comments.
;

loop_
_space_group_symop_operation_xyz
'x, y, z'
'-x, -y, -z'

loop_
_atom_site_label
_atom_site_type_symbol
_atom_site_fract_x
_atom_site_fract_y
_atom_site_fract_z
_atom_site_U_iso_or_equiv
_atom_site_adp_type
_atom_site_occupancy
_atom_site_site_symmetry_order
_atom_site_calc_flag
_atom_site_refinement_flags_posn
_atom_site_refinement_flags_adp
Cd1 Cd 0.12661(3) 0.29946(3) 0.03124(2) 0.02684(10) Uani 1 1 d . .
O1 O -0.3340(4) -0.2430(3) 0.3318(2) 0.0663(12) Uani 1 1 d . .
O2 O 0.4949(4) 0.7372(3) -0.3972(2) 0.0513(10) Uani 1 1 d . .
O3 O 0.3211(3) 0.1556(3) 0.1244(2) 0.0379(8) Uani 1 1 d . .
O4 O 0.2524(3) 0.0582(3) 0.0217(2) 0.0372(8) Uani 1 1 d . .
O5 O 0.0194(3) -0.3005(3) 0.0771(2) 0.0484(9) Uani 1 1 d . .
O6 O 0.1014(4) -0.5438(3) 0.1254(2) 0.0635(11) Uani 1 1 d . .
N1 N -0.0400(3) 0.1653(3) 0.1446(2) 0.0265(8) Uani 1 1 d . .
N2 N -0.3291(5) -0.1169(4) 0.4381(3) 0.0493(12) Uani 1 1 d D .
H1N2 H -0.299(5) -0.045(4) 0.453(3) 0.074 Uiso 1 1 d D U
H2N2 H -0.379(5) -0.176(4) 0.487(2) 0.074 Uiso 1 1 d D U
N3 N 0.2751(4) 0.4491(3) -0.0879(2) 0.0280(8) Uani 1 1 d . .
N4 N 0.6034(5) 0.8215(4) -0.2996(3) 0.0401(10) Uani 1 1 d D .
H1N4 H 0.649(4) 0.880(4) -0.3465(17) 0.060 Uiso 1 1 d D U
H2N4 H 0.622(5) 0.820(4) -0.2434(14) 0.060 Uiso 1 1 d D U
C1 C -0.1218(4) 0.0787(4) 0.1209(3) 0.0280(10) Uani 1 1 d . .
H1 H -0.1226 0.0849 0.0571 0.034 Uiso 1 1 calc R U
C2 C -0.2051(4) -0.0195(4) 0.1871(3) 0.0275(10) Uani 1 1 d . .
H2 H -0.2614 -0.0770 0.1678 0.033 Uiso 1 1 calc R U
C3 C -0.2039(4) -0.0314(4) 0.2814(3) 0.0279(10) Uani 1 1 d . .
C4 C -0.1185(5) 0.0566(4) 0.3071(3) 0.0371(12) Uani 1 1 d . .
H4 H -0.1155 0.0518 0.3705 0.045 Uiso 1 1 calc R U
C5 C -0.0382(5) 0.1511(4) 0.2366(3) 0.0376(12) Uani 1 1 d . .
H5 H 0.0205 0.2083 0.2543 0.045 Uiso 1 1 calc R U
C6 C -0.2941(5) -0.1409(4) 0.3532(3) 0.0329(11) Uani 1 1 d . .
C7 C 0.2828(4) 0.4415(4) -0.1767(3) 0.0304(10) Uani 1 1 d . .
H7 H 0.2347 0.3707 -0.1894 0.036 Uiso 1 1 calc R U
C8 C 0.3593(4) 0.5341(4) -0.2513(3) 0.0303(10) Uani 1 1 d . .
H8 H 0.3613 0.5262 -0.3129 0.036 Uiso 1 1 calc R U
C9 C 0.4329(4) 0.6391(4) -0.2330(3) 0.0227(9) Uani 1 1 d . .
C10 C 0.4274(4) 0.6441(4) -0.1410(3) 0.0280(10) Uani 1 1 d . .
H10 H 0.4781 0.7108 -0.1259 0.034 Uiso 1 1 calc R U
C11 C 0.3463(4) 0.5498(4) -0.0705(3) 0.0295(10) Uani 1 1 d . .
H11 H 0.3410 0.5567 -0.0085 0.035 Uiso 1 1 calc R U
C12 C 0.5141(5) 0.7379(4) -0.3173(3) 0.0321(11) Uani 1 1 d . .
C13 C 0.3229(4) 0.0458(4) 0.0903(3) 0.0277(10) Uani 1 1 d . .
C14 C 0.4126(4) -0.1036(4) 0.1326(3) 0.0409(12) Uani 1 1 d . .
H14A H 0.4300 -0.1056 0.1961 0.049 Uiso 1 1 calc R U
H14B H 0.5090 -0.1126 0.0953 0.049 Uiso 1 1 calc R U
C15 C 0.3364(5) -0.2404(4) 0.1376(3) 0.0422(13) Uani 1 1 d . .
H15A H 0.3150 -0.2367 0.0746 0.051 Uiso 1 1 calc R U
H15B H 0.4045 -0.3325 0.1591 0.051 Uiso 1 1 calc R U
C16 C 0.1924(5) -0.2438(4) 0.2038(3) 0.0386(12) Uani 1 1 d . .
H16A H 0.2115 -0.2324 0.2640 0.046 Uiso 1 1 calc R U
H16B H 0.1198 -0.1587 0.1773 0.046 Uiso 1 1 calc R U
C17 C 0.1262(5) -0.3889(4) 0.2209(3) 0.0429(13) Uani 1 1 d . .
H17A H 0.1993 -0.4740 0.2468 0.051 Uiso 1 1 calc R U
H17B H 0.0396 -0.3872 0.2677 0.051 Uiso 1 1 calc R U
C18 C 0.0800(5) -0.4120(5) 0.1325(3) 0.0320(11) Uani 1 1 d . .
O1S O 0.7760(4) 0.0482(3) 0.5564(2) 0.0617(11) Uani 1 1 d . .
N1S N 0.7866(5) 0.2971(4) 0.5287(3) 0.0496(11) Uani 1 1 d . .
C1S C 0.7218(6) 0.1757(6) 0.5613(3) 0.0532(15) Uani 1 1 d . .
H1S H 0.6249 0.1882 0.5911 0.064 Uiso 1 1 calc R U
C2S C 0.9373(6) 0.2875(6) 0.4821(4) 0.095(2) Uani 1 1 d . .
H2S1 H 0.9988 0.3260 0.5143 0.143 Uiso 1 1 calc R U
H2S2 H 0.9372 0.3460 0.4176 0.143 Uiso 1 1 calc R U
H2S3 H 0.9762 0.1840 0.4836 0.143 Uiso 1 1 calc R U
C3S C 0.7109(6) 0.4443(5) 0.5371(4) 0.090(2) Uani 1 1 d . .
H3S1 H 0.7151 0.5146 0.4758 0.135 Uiso 1 1 calc R U
H3S2 H 0.7590 0.4782 0.5790 0.135 Uiso 1 1 calc R U
H3S3 H 0.6084 0.4377 0.5619 0.135 Uiso 1 1 calc R U

loop_
_atom_site_aniso_label
_atom_site_aniso_U_11
_atom_site_aniso_U_22
_atom_site_aniso_U_33
_atom_site_aniso_U_23
_atom_site_aniso_U_13
_atom_site_aniso_U_12
Cd1 0.03170(18) 0.02611(17) 0.02263(18) -0.00178(13) -0.00103(14) -0.01247(13)
O1 0.113(3) 0.058(2) 0.042(2) -0.0199(18) 0.018(2) -0.061(2)
O2 0.075(2) 0.068(2) 0.0193(19) -0.0067(17) 0.0019(18) -0.046(2)
O3 0.0472(19) 0.0368(17) 0.037(2) -0.0139(15) -0.0113(16) -0.0124(15)
O4 0.0443(19) 0.0382(17) 0.034(2) -0.0123(15) -0.0154(16) -0.0037(14)
O5 0.053(2) 0.058(2) 0.035(2) 0.0072(17) -0.0198(18) -0.0284(18)
O6 0.090(3) 0.051(2) 0.063(3) -0.036(2) 0.011(2) -0.026(2)
N1 0.0281(19) 0.0279(18) 0.024(2) -0.0032(16) -0.0011(17) -0.0114(16)
N2 0.077(3) 0.054(3) 0.025(2) -0.014(2) 0.018(2) -0.046(2)
N3 0.032(2) 0.0296(19) 0.023(2) -0.0048(16) 0.0000(17) -0.0130(16)
N4 0.053(3) 0.046(2) 0.026(2) -0.0024(19) 0.001(2) -0.034(2)
C1 0.031(2) 0.034(2) 0.020(2) -0.0077(19) 0.000(2) -0.009(2)
C2 0.031(2) 0.028(2) 0.027(3) -0.0078(19) -0.001(2) -0.0142(19)
C3 0.029(2) 0.027(2) 0.028(3) -0.0060(19) 0.003(2) -0.0102(19)
C4 0.052(3) 0.045(3) 0.021(3) -0.011(2) 0.003(2) -0.024(2)
C5 0.049(3) 0.042(3) 0.029(3) -0.011(2) 0.001(2) -0.027(2)
C6 0.038(3) 0.037(2) 0.026(3) -0.009(2) 0.005(2) -0.017(2)
C7 0.035(3) 0.025(2) 0.034(3) -0.008(2) 0.000(2) -0.016(2)
C8 0.036(3) 0.037(2) 0.021(2) -0.008(2) 0.001(2) -0.015(2)
C9 0.025(2) 0.020(2) 0.022(2) -0.0027(18) 0.0003(19) -0.0057(18)
C10 0.034(2) 0.030(2) 0.022(3) -0.0064(19) 0.002(2) -0.017(2)
C11 0.036(3) 0.036(2) 0.021(2) -0.0085(19) -0.003(2) -0.015(2)
C12 0.033(3) 0.030(2) 0.033(3) -0.002(2) -0.001(2) -0.017(2)
C13 0.023(2) 0.033(2) 0.028(3) -0.004(2) -0.001(2) -0.012(2)
C14 0.026(2) 0.038(3) 0.056(4) -0.007(2) -0.002(2) -0.007(2)
C15 0.040(3) 0.023(2) 0.063(4) -0.008(2) -0.012(3) -0.001(2)
C16 0.048(3) 0.043(3) 0.032(3) -0.012(2) -0.009(2) -0.015(2)
C17 0.059(3) 0.041(3) 0.033(3) -0.004(2) -0.017(3) -0.019(2)
C18 0.035(3) 0.036(3) 0.028(3) -0.009(2) 0.009(2) -0.022(2)
O1S 0.083(3) 0.050(2) 0.060(3) -0.018(2) 0.001(2) -0.033(2)
N1S 0.064(3) 0.043(2) 0.048(3) -0.015(2) -0.008(2) -0.017(2)
C1S 0.061(4) 0.068(4) 0.040(3) -0.013(3) -0.006(3) -0.031(3)
C2S 0.090(5) 0.079(4) 0.118(6) -0.023(4) 0.026(5) -0.049(4)
C3S 0.129(6) 0.060(4) 0.091(6) -0.027(4) -0.046(5) 0.001(4)

loop_
_atom_type_symbol
_atom_type_description
_atom_type_scat_dispersion_real
_atom_type_scat_dispersion_imag
_atom_type_scat_source
C C 0.0033 0.0016 'International Tables Vol C Tables 4.2.6.8 and 6.1.1.4'
H H 0.0000 0.0000 'International Tables Vol C Tables 4.2.6.8 and 6.1.1.4'
Cd Cd -0.8075 1.2024 'International Tables Vol C Tables 4.2.6.8 and 6.1.1.4'
N N 0.0061 0.0033 'International Tables Vol C Tables 4.2.6.8 and 6.1.1.4'
O O 0.0106 0.0060 'International Tables Vol C Tables 4.2.6.8 and 6.1.1.4'

loop_
_geom_angle_atom_site_label_1
_geom_angle_atom_site_label_2
_geom_angle_atom_site_label_3
_geom_angle
_geom_angle_site_symmetry_1
_geom_angle_site_symmetry_3
O5 Cd1 O6 128.74(12) 2 1_565
O5 Cd1 N1 87.42(10) 2 .
O6 Cd1 N1 86.60(11) 1_565 .
O5 Cd1 N3 89.08(10) 2 .
O6 Cd1 N3 92.65(11) 1_565 .
N1 Cd1 N3 174.84(11) . .
O5 Cd1 O4 90.50(10) 2 .
O6 Cd1 O4 139.26(11) 1_565 .
N1 Cd1 O4 84.55(10) . .
N3 Cd1 O4 99.27(11) . .
O5 Cd1 O3 145.23(10) 2 .
O6 Cd1 O3 85.14(11) 1_565 .
N1 Cd1 O3 87.16(10) . .
N3 Cd1 O3 97.86(10) . .
O4 Cd1 O3 54.79(9) . .
O5 Cd1 C13 117.70(12) 2 .
O6 Cd1 C13 111.92(13) 1_565 .
N1 Cd1 C13 82.83(11) . .
N3 Cd1 C13 102.17(11) . .
O4 Cd1 C13 27.46(9) . .
O3 Cd1 C13 27.54(9) . .
C13 O3 Cd1 90.6(2) . .
C13 O4 Cd1 92.2(2) . .
C18 O5 Cd1 126.9(3) . 2
C18 O6 Cd1 147.8(3) . 1_545
C5 N1 C1 117.1(3) . .
C5 N1 Cd1 121.1(2) . .
C1 N1 Cd1 120.8(3) . .
C7 N3 C11 117.9(3) . .
C7 N3 Cd1 119.9(2) . .
C11 N3 Cd1 122.1(3) . .
N1 C1 C2 122.9(4) . .
C1 C2 C3 119.4(3) . .
C2 C3 C4 118.4(4) . .
C2 C3 C6 118.8(3) . .
C4 C3 C6 122.8(4) . .
C5 C4 C3 118.5(4) . .
N1 C5 C4 123.7(3) . .
O1 C6 N2 122.4(4) . .
O1 C6 C3 120.9(4) . .
N2 C6 C3 116.7(3) . .
N3 C7 C8 122.9(3) . .
C7 C8 C9 119.0(4) . .
C10 C9 C8 117.8(3) . .
C10 C9 C12 125.3(3) . .
C8 C9 C12 116.8(3) . .
C9 C10 C11 119.7(3) . .
N3 C11 C10 122.6(4) . .
O2 C12 N4 123.5(4) . .
O2 C12 C9 119.3(3) . .
N4 C12 C9 117.2(4) . .
O4 C13 O3 121.5(4) . .
O4 C13 C14 119.4(4) . .
O3 C13 C14 119.2(4) . .
O4 C13 Cd1 60.4(2) . .
O3 C13 Cd1 61.8(2) . .
C14 C13 Cd1 171.6(3) . .
C13 C14 C15 113.6(3) . .
C16 C15 C14 112.1(4) . .
C17 C16 C15 113.2(4) . .
C18 C17 C16 113.6(3) . .
O5 C18 O6 126.4(4) . .
O5 C18 C17 117.6(4) . .
O6 C18 C17 116.0(4) . .
C1S N1S C2S 120.4(5) . .
C1S N1S C3S 121.9(5) . .
C2S N1S C3S 117.6(4) . .
O1S C1S N1S 126.4(5) . .

loop_
_geom_bond_atom_site_label_1
_geom_bond_atom_site_label_2
_geom_bond_distance
_geom_bond_site_symmetry_2
Cd1 O5 2.235(3) 2
Cd1 O6 2.241(3) 1_565
Cd1 N1 2.336(3) .
Cd1 N3 2.345(3) .
Cd1 O4 2.362(3) .
Cd1 O3 2.393(3) .
Cd1 C13 2.715(4) .
O1 C6 1.211(4) .
O2 C12 1.223(5) .
O3 C13 1.255(4) .
O4 C13 1.253(4) .
O5 C18 1.232(5) .
O5 Cd1 2.235(3) 2
O6 C18 1.239(4) .
O6 Cd1 2.241(3) 1_545
N1 C5 1.333(5) .
N1 C1 1.339(4) .
N2 C6 1.316(5) .
N3 C7 1.325(5) .
N3 C11 1.334(4) .
N4 C12 1.325(4) .
C1 C2 1.382(5) .
C2 C3 1.369(5) .
C3 C4 1.388(4) .
C3 C6 1.514(5) .
C4 C5 1.378(5) .
C7 C8 1.383(5) .
C8 C9 1.389(4) .
C9 C10 1.367(5) .
C9 C12 1.512(5) .
C10 C11 1.382(5) .
C13 C14 1.504(5) .
C14 C15 1.541(4) .
C15 C16 1.516(5) .
C16 C17 1.525(4) .
C17 C18 1.514(5) .
O1S C1S 1.217(5) .
N1S C1S 1.312(5) .
N1S C2S 1.443(6) .
N1S C3S 1.448(6) .

loop_
_geom_hbond_atom_site_label_D
_geom_hbond_atom_site_label_H
_geom_hbond_atom_site_label_A
_geom_hbond_distance_DH
_geom_hbond_distance_HA
_geom_hbond_distance_DA
_geom_hbond_angle_DHA
_geom_hbond_site_symmetry_A
N2 H1N2 O1S 0.855(18) 2.21(3) 2.982(4) 151(4) 1_455
N2 H2N2 O2 0.893(18) 1.98(2) 2.855(4) 167(4) 1_446
N4 H1N4 O1S 0.860(17) 2.187(19) 3.035(4) 168(3) 1_564
N4 H2N4 O3 0.867(17) 1.993(19) 2.852(4) 171(3) 2_665
C1 H1 O5 0.93 2.61 3.202(5) 122.4 2
C10 H10 O3 0.93 2.41 3.294(4) 159.1 2_665
C14 H14B O4 0.97 2.60 3.548(5) 164.4 2_655
